data_4037633
loop_
_publ_author_name
'Marafon, Giulia'
'Moretto, Alessandro'
'Zanuy, David'
'Alem\'an, Carlos'
'Crisma, Marco'
'Toniolo, Claudio'

_publ_section_title
;
 Effect on the Conformation of a Terminally Blocked, (<i>E</i>)
 \b,\g-Unsaturated \d-Amino Acid Residue Induced by Carbon Methylation.
;
_journal_name_full 'The Journal of organic chemistry'
_journal_paper_doi 10.1021/acs.joc.9b02544
_journal_year 2019
_chemical_formula_sum 'C13 H24 N2 O3'
_chemical_formula_weight 256.34
_chemical_melting_point 132.0(10)
_chemical_name_common
;             
 Boc-5-amino-pent-3-(E)-enoyl-NHiPr 
;
_chemical_name_systematic
;
 isopropyl 5-(tert-butoxycarbonyl)aminopent-3-(E)-enoylamide 
;
_space_group_crystal_system monoclinic
_space_group_IT_number 15
_space_group_name_Hall '-C 2yc'
_space_group_name_H-M_alt 'C 1 2/c 1'
_atom_sites_solution_hydrogens geom
_atom_sites_solution_primary dual
_audit_creation_method SHELXL-2014/7
_cell_angle_alpha 90
_cell_angle_beta 99.241(2)
_cell_angle_gamma 90
_cell_formula_units_Z 24
_cell_length_a 54.6587(11)
_cell_length_b 5.86885(11)
_cell_length_c 29.3845(4)
_cell_measurement_reflns_used 9408
_cell_measurement_temperature 293(2)
_cell_measurement_theta_max 71.4720
_cell_measurement_theta_min 3.0410
_cell_volume 9303.7(3)
_computing_cell_refinement 'CrysAlisPro 1.171.38.46 (Rigaku OD, 2015)'
_computing_data_collection 'CrysAlisPro 1.171.38.46 (Rigaku OD, 2015)'
_computing_data_reduction 'CrysAlisPro 1.171.38.46 (Rigaku OD, 2015)'
_computing_structure_refinement 'SHELXL-2014/7 (Sheldrick, 2015)'
_computing_structure_solution 'SIR2014 (Burla et al., 2015)'
_diffrn_ambient_temperature 293(2)
_diffrn_detector_area_resol_mean 16.1274
_diffrn_measured_fraction_theta_full 1.000
_diffrn_measured_fraction_theta_max 0.988
_diffrn_measurement_device_type 'Xcalibur, Eos, Gemini'
_diffrn_measurement_method '\w scans'
_diffrn_radiation_type CuK\a
_diffrn_radiation_wavelength 1.54184
_diffrn_reflns_av_R_equivalents 0.0244
_diffrn_reflns_av_unetI/netI 0.0239
_diffrn_reflns_Laue_measured_fraction_full 1.000
_diffrn_reflns_Laue_measured_fraction_max 0.988
_diffrn_reflns_limit_h_max 62
_diffrn_reflns_limit_h_min -66
_diffrn_reflns_limit_k_max 7
_diffrn_reflns_limit_k_min -5
_diffrn_reflns_limit_l_max 34
_diffrn_reflns_limit_l_min -36
_diffrn_reflns_number 32059
_diffrn_reflns_point_group_measured_fraction_full 1.000
_diffrn_reflns_point_group_measured_fraction_max 0.988
_diffrn_reflns_theta_full 67.684
_diffrn_reflns_theta_max 72.173
_diffrn_reflns_theta_min 3.047
_diffrn_source 'fine-focus sealed X-ray tube'
_exptl_absorpt_coefficient_mu 0.630
_exptl_absorpt_correction_T_max 1.00000
_exptl_absorpt_correction_T_min 0.78404
_exptl_absorpt_correction_type multi-scan
_exptl_absorpt_process_details
;
CrysAlisPro 1.171.38.46 (Rigaku Oxford Diffraction, 2015)
Empirical absorption correction using spherical harmonics,
 implemented in SCALE3 ABSPACK scaling algorithm.
;
_exptl_crystal_colour colourless
_exptl_crystal_density_diffrn 1.098
_exptl_crystal_description plate
_exptl_crystal_F_000 3360
_exptl_crystal_size_max 0.100
_exptl_crystal_size_mid 0.100
_exptl_crystal_size_min 0.020
_refine_diff_density_max 0.299
_refine_diff_density_min -0.173
_refine_diff_density_rms 0.032
_refine_ls_extinction_method none
_refine_ls_goodness_of_fit_ref 1.044
_refine_ls_hydrogen_treatment constr
_refine_ls_matrix_type full
_refine_ls_number_parameters 502
_refine_ls_number_reflns 9073
_refine_ls_number_restraints 405
_refine_ls_restrained_S_all 1.055
_refine_ls_R_factor_all 0.0821
_refine_ls_R_factor_gt 0.0548
_refine_ls_shift/su_max 0.002
_refine_ls_shift/su_mean 0.000
_refine_ls_structure_factor_coef Fsqd
_refine_ls_weighting_details 'w=1/[\s^2^(Fo^2^)+(0.0772P)^2^+3.2484P] where P=(Fo^2^+2Fc^2^)/3'
_refine_ls_weighting_scheme calc
_refine_ls_wR_factor_gt 0.1502
_refine_ls_wR_factor_ref 0.1660
_reflns_Friedel_coverage 0.000
_reflns_number_gt 6041
_reflns_number_total 9073
_reflns_threshold_expression 'I > 2\s(I)'
_cod_data_source_file jo9b02544_si_002.cif
_cod_data_source_block mc309B2
_cod_depositor_comments
;
The following automatic conversions were performed:

data item '_chemical_melting_point' value '131-133' was changed to
'132.0(10)' -- the average value was taken and precision was
estimated.

Automatic conversion script
Id: cif_fix_values 7556 2019-12-06 15:28:31Z antanas 
;
_cod_original_sg_symbol_H-M 'C 2/c'
_cod_database_code 4037633
_shelx_shelxl_version_number 2014/7
_shelx_space_group_comment
;
The symmetry employed for this shelxl refinement is uniquely defined
by the following loop, which should always be used as a source of
symmetry information in preference to the above space-group names.
They are only intended as comments.
;
_shelx_estimated_absorpt_t_min 0.940
_shelx_estimated_absorpt_t_max 0.988

loop_
_space_group_symop_operation_xyz
'x, y, z'
'-x, y, -z+1/2'
'x+1/2, y+1/2, z'
'-x+1/2, y+1/2, -z+1/2'
'-x, -y, -z'
'x, -y, z-1/2'
'-x+1/2, -y+1/2, -z'
'x+1/2, -y+1/2, z-1/2'

loop_
_atom_site_label
_atom_site_type_symbol
_atom_site_fract_x
_atom_site_fract_y
_atom_site_fract_z
_atom_site_U_iso_or_equiv
_atom_site_adp_type
_atom_site_occupancy
_atom_site_site_symmetry_order
_atom_site_calc_flag
_atom_site_refinement_flags_posn
_atom_site_refinement_flags_adp
C01_1 C 0.04933(4) 1.0013(4) 0.06676(6) 0.0601(5) Uani 1 1 d D U
C02_1 C 0.06218(5) 1.1562(4) 0.10395(9) 0.0822(7) Uani 1 1 d D U
H02A_1 H 0.0706 1.0662 0.1289 0.123 Uiso 1 1 calc R U
H02B_1 H 0.0501 1.2514 0.1151 0.123 Uiso 1 1 calc R U
H02C_1 H 0.0739 1.2497 0.0916 0.123 Uiso 1 1 calc R U
C03_1 C 0.03407(4) 0.8205(4) 0.08549(9) 0.0830(7) Uani 1 1 d D U
H03A_1 H 0.0274 0.7181 0.0611 0.124 Uiso 1 1 calc R U
H03B_1 H 0.0207 0.8911 0.0979 0.124 Uiso 1 1 calc R U
H03C_1 H 0.0443 0.7372 0.1094 0.124 Uiso 1 1 calc R U
C04_1 C 0.03383(6) 1.1402(6) 0.02891(9) 0.1134(11) Uani 1 1 d D U
H04A_1 H 0.0445 1.2383 0.0147 0.170 Uiso 1 1 calc R U
H04B_1 H 0.0221 1.2306 0.0420 0.170 Uiso 1 1 calc R U
H04C_1 H 0.0252 1.0392 0.0061 0.170 Uiso 1 1 calc R U
OU_1 O 0.06727(3) 0.8927(3) 0.04149(4) 0.0635(4) Uani 1 1 d D U
C0_1 C 0.08518(3) 0.7592(3) 0.06362(6) 0.0504(4) Uani 1 1 d D U
O0_1 O 0.08886(3) 0.7238(3) 0.10468(4) 0.0647(4) Uani 1 1 d D U
N_1 N 0.09850(3) 0.6703(3) 0.03376(5) 0.0662(5) Uani 1 1 d . U
H0_1 H 0.0939 0.6947 0.0048 0.079 Uiso 1 1 calc R U
CD_1 C 0.12043(4) 0.5342(5) 0.04841(7) 0.0776(7) Uani 1 1 d . U
HD1_1 H 0.1200 0.4758 0.0791 0.093 Uiso 1 1 calc R U
HD2_1 H 0.1350 0.6302 0.0499 0.093 Uiso 1 1 calc R U
CG_1 C 0.12257(4) 0.3422(4) 0.01714(7) 0.0670(6) Uani 1 1 d . U
HG_1 H 0.1097 0.2364 0.0135 0.080 Uiso 1 1 calc R U
CB_1 C 0.14031(4) 0.3058(4) -0.00561(7) 0.0640(5) Uani 1 1 d . U
HB_1 H 0.1528 0.4150 -0.0022 0.077 Uiso 1 1 calc R U
CA_1 C 0.14356(4) 0.1130(4) -0.03656(7) 0.0714(6) Uani 1 1 d . U
HA1_1 H 0.1436 0.1704 -0.0675 0.086 Uiso 1 1 calc R U
HA2_1 H 0.1297 0.0093 -0.0376 0.086 Uiso 1 1 calc R U
C_1 C 0.16730(4) -0.0150(4) -0.02079(6) 0.0630(5) Uani 1 1 d . U
O_1 O 0.17173(3) -0.0982(3) 0.01783(5) 0.0899(5) Uani 1 1 d . U
NT_1 N 0.18280(3) -0.0321(4) -0.05084(5) 0.0727(5) Uani 1 1 d D U
HT_1 H 0.1785 0.0285 -0.0776 0.087 Uiso 1 1 calc R U
CT1_1 C 0.20663(4) -0.1474(5) -0.04132(8) 0.0841(7) Uani 1 1 d D U
HT1_1 H 0.2073 -0.2342 -0.0127 0.101 Uiso 1 1 calc R U
CT2_1 C 0.22703(7) 0.0211(8) -0.03483(19) 0.182(2) Uani 1 1 d D U
HT2A_1 H 0.2260 0.1149 -0.0618 0.272 Uiso 1 1 calc R U
HT2B_1 H 0.2427 -0.0571 -0.0298 0.272 Uiso 1 1 calc R U
HT2C_1 H 0.2257 0.1149 -0.0086 0.272 Uiso 1 1 calc R U
CT3_1 C 0.20916(7) -0.3102(8) -0.07922(14) 0.1569(17) Uani 1 1 d D U
HT3A_1 H 0.1965 -0.4250 -0.0808 0.235 Uiso 1 1 calc R U
HT3B_1 H 0.2252 -0.3810 -0.0733 0.235 Uiso 1 1 calc R U
HT3C_1 H 0.2074 -0.2296 -0.1080 0.235 Uiso 1 1 calc R U
C01_2 C 0.05192(4) 0.9050(4) 0.24405(6) 0.0603(5) Uani 1 1 d D U
C02_2 C 0.06701(5) 1.0663(5) 0.27736(10) 0.1002(9) Uani 1 1 d D U
H02A_2 H 0.0771 0.9806 0.3012 0.150 Uiso 1 1 calc R U
H02B_2 H 0.0561 1.1645 0.2909 0.150 Uiso 1 1 calc R U
H02C_2 H 0.0775 1.1566 0.2612 0.150 Uiso 1 1 calc R U
C03_2 C 0.03857(5) 0.7316(5) 0.26851(10) 0.0904(8) Uani 1 1 d D U
H03A_2 H 0.0313 0.6187 0.2469 0.136 Uiso 1 1 calc R U
H03B_2 H 0.0258 0.8055 0.2820 0.136 Uiso 1 1 calc R U
H03C_2 H 0.0501 0.6598 0.2923 0.136 Uiso 1 1 calc R U
C04_2 C 0.03357(5) 1.0335(6) 0.20950(8) 0.1144(12) Uani 1 1 d D U
H04A_2 H 0.0421 1.1477 0.1947 0.172 Uiso 1 1 calc R U
H04B_2 H 0.0214 1.1050 0.2251 0.172 Uiso 1 1 calc R U
H04C_2 H 0.0255 0.9294 0.1867 0.172 Uiso 1 1 calc R U
OU_2 O 0.06783(3) 0.7916(3) 0.21531(4) 0.0668(4) Uani 1 1 d D U
C0_2 C 0.08732(3) 0.6670(3) 0.23467(6) 0.0506(4) Uani 1 1 d D U
O0_2 O 0.09292(2) 0.6322(3) 0.27567(4) 0.0632(4) Uani 1 1 d D U
N_2 N 0.09975(3) 0.5865(3) 0.20258(5) 0.0641(5) Uani 1 1 d . U
H0_2 H 0.0940 0.6092 0.1740 0.077 Uiso 1 1 calc R U
CD_2 C 0.12276(4) 0.4615(4) 0.21475(7) 0.0699(6) Uani 1 1 d . U
HD1_2 H 0.1239 0.4070 0.2462 0.084 Uiso 1 1 calc R U
HD2_2 H 0.1365 0.5647 0.2137 0.084 Uiso 1 1 calc R U
CG_2 C 0.12508(4) 0.2660(4) 0.18426(7) 0.0620(5) Uani 1 1 d . U
HG_2 H 0.1122 0.1606 0.1810 0.074 Uiso 1 1 calc R U
CB_2 C 0.14288(4) 0.2245(4) 0.16168(7) 0.0636(5) Uani 1 1 d . U
HB_2 H 0.1555 0.3324 0.1646 0.076 Uiso 1 1 calc R U
CA_2 C 0.14590(4) 0.0277(4) 0.13166(7) 0.0687(6) Uani 1 1 d . U
HA1_2 H 0.1469 0.0832 0.1009 0.082 Uiso 1 1 calc R U
HA2_2 H 0.1313 -0.0681 0.1295 0.082 Uiso 1 1 calc R U
C_2 C 0.16851(4) -0.1149(4) 0.14830(6) 0.0590(5) Uani 1 1 d . U
O_2 O 0.17481(3) -0.1590(3) 0.18911(5) 0.0875(5) Uani 1 1 d . U
NT_2 N 0.18045(3) -0.1976(3) 0.11596(5) 0.0678(5) Uani 1 1 d D U
HT_2 H 0.1750 -0.1635 0.0877 0.081 Uiso 1 1 calc R U
CT1_2 C 0.20229(4) -0.3435(5) 0.12596(8) 0.0823(7) Uani 1 1 d D U
HT1_2 H 0.2024 -0.4152 0.1561 0.099 Uiso 1 1 calc R U
CT2_2 C 0.22491(6) -0.2012(7) 0.12823(17) 0.1661(19) Uani 1 1 d D U
HT2A_2 H 0.2248 -0.1261 0.0992 0.249 Uiso 1 1 calc R U
HT2B_2 H 0.2393 -0.2963 0.1348 0.249 Uiso 1 1 calc R U
HT2C_2 H 0.2252 -0.0892 0.1521 0.249 Uiso 1 1 calc R U
CT3_2 C 0.20151(6) -0.5278(5) 0.09019(11) 0.1161(11) Uani 1 1 d D U
HT3A_2 H 0.1867 -0.6160 0.0894 0.174 Uiso 1 1 calc R U
HT3B_2 H 0.2157 -0.6251 0.0978 0.174 Uiso 1 1 calc R U
HT3C_2 H 0.2017 -0.4600 0.0605 0.174 Uiso 1 1 calc R U
C01_3 C 0.03814(4) 0.3287(4) 0.39566(7) 0.0600(5) Uani 1 1 d D U
C02_3 C 0.03737(4) 0.4414(4) 0.44171(7) 0.0740(6) Uani 1 1 d D U
H02A_3 H 0.0509 0.3863 0.4640 0.111 Uiso 1 1 calc R U
H02B_3 H 0.0219 0.4060 0.4518 0.111 Uiso 1 1 calc R U
H02C_3 H 0.0388 0.6035 0.4386 0.111 Uiso 1 1 calc R U
C03_3 C 0.03926(5) 0.0711(4) 0.39954(10) 0.0897(8) Uani 1 1 d D U
H03A_3 H 0.0410 0.0067 0.3702 0.135 Uiso 1 1 calc R U
H03B_3 H 0.0243 0.0156 0.4088 0.135 Uiso 1 1 calc R U
H03C_3 H 0.0532 0.0279 0.4221 0.135 Uiso 1 1 calc R U
C04_3 C 0.01627(4) 0.4055(5) 0.36054(8) 0.0836(7) Uani 1 1 d D U
H04A_3 H 0.0165 0.5684 0.3578 0.125 Uiso 1 1 calc R U
H04B_3 H 0.0011 0.3589 0.3704 0.125 Uiso 1 1 calc R U
H04C_3 H 0.0173 0.3377 0.3312 0.125 Uiso 1 1 calc R U
OU_3 O 0.05929(2) 0.4158(2) 0.37574(4) 0.0573(3) Uani 1 1 d D U
C0_3 C 0.08270(4) 0.3695(3) 0.39600(6) 0.0520(4) Uani 1 1 d D U
O0_3 O 0.08841(3) 0.2656(3) 0.43177(4) 0.0683(4) Uani 1 1 d D U
N_3 N 0.09886(3) 0.4566(3) 0.37073(5) 0.0577(4) Uani 1 1 d . U
H0_3 H 0.0938 0.5517 0.3490 0.069 Uiso 1 1 calc R U
CD_3 C 0.12483(4) 0.3920(4) 0.37972(6) 0.0586(5) Uani 1 1 d . U
HD1_3 H 0.1298 0.3637 0.4124 0.070 Uiso 1 1 calc R U
HD2_3 H 0.1349 0.5161 0.3710 0.070 Uiso 1 1 calc R U
CG_3 C 0.12934(3) 0.1827(4) 0.35321(6) 0.0556(5) Uani 1 1 d . U
HG_3 H 0.1195 0.0564 0.3562 0.067 Uiso 1 1 calc R U
CB_3 C 0.14602(4) 0.1622(4) 0.32616(6) 0.0583(5) Uani 1 1 d . U
HB_3 H 0.1562 0.2869 0.3237 0.070 Uiso 1 1 calc R U
CA_3 C 0.14996(4) -0.0453(4) 0.29895(7) 0.0642(5) Uani 1 1 d . U
HA1_3 H 0.1507 -0.0010 0.2674 0.077 Uiso 1 1 calc R U
HA2_3 H 0.1359 -0.1465 0.2985 0.077 Uiso 1 1 calc R U
C_3 C 0.17333(4) -0.1721(4) 0.31810(6) 0.0569(5) Uani 1 1 d . U
O_3 O 0.17922(3) -0.2066(3) 0.35933(5) 0.0830(5) Uani 1 1 d . U
NT_3 N 0.18641(3) -0.2510(3) 0.28709(5) 0.0678(5) Uani 1 1 d D U
HT_3 H 0.1811 -0.2235 0.2585 0.081 Uiso 1 1 calc R U
CT1_3 C 0.20926(5) -0.3816(5) 0.29866(8) 0.0786(7) Uani 1 1 d D U
HT1_3 H 0.2111 -0.4288 0.3310 0.094 Uiso 1 1 calc R U
CT2_3 C 0.23091(6) -0.2376(7) 0.29240(19) 0.170(2) Uani 1 1 d D U
HT2A_3 H 0.2280 -0.1700 0.2623 0.255 Uiso 1 1 calc R U
HT2B_3 H 0.2456 -0.3303 0.2956 0.255 Uiso 1 1 calc R U
HT2C_3 H 0.2331 -0.1197 0.3153 0.255 Uiso 1 1 calc R U
CT3_3 C 0.20786(6) -0.5910(6) 0.26879(13) 0.1266(12) Uani 1 1 d D U
HT3A_3 H 0.1928 -0.6721 0.2708 0.190 Uiso 1 1 calc R U
HT3B_3 H 0.2218 -0.6875 0.2792 0.190 Uiso 1 1 calc R U
HT3C_3 H 0.2081 -0.5469 0.2374 0.190 Uiso 1 1 calc R U

loop_
_atom_site_aniso_label
_atom_site_aniso_U_11
_atom_site_aniso_U_22
_atom_site_aniso_U_33
_atom_site_aniso_U_23
_atom_site_aniso_U_13
_atom_site_aniso_U_12
C01_1 0.0675(12) 0.0667(13) 0.0489(10) 0.0024(9) 0.0183(9) 0.0198(10)
C02_1 0.1020(18) 0.0633(14) 0.0870(16) -0.0118(12) 0.0320(14) 0.0017(13)
C03_1 0.0689(14) 0.0843(16) 0.1016(18) -0.0126(14) 0.0315(13) -0.0021(13)
C04_1 0.128(2) 0.142(3) 0.0724(16) 0.0216(17) 0.0220(15) 0.079(2)
OU_1 0.0716(8) 0.0831(10) 0.0384(6) 0.0077(6) 0.0164(6) 0.0278(8)
C0_1 0.0557(10) 0.0586(11) 0.0379(9) 0.0008(8) 0.0109(8) 0.0059(9)
O0_1 0.0769(9) 0.0833(10) 0.0353(6) 0.0046(6) 0.0129(6) 0.0225(8)
N_1 0.0701(10) 0.0916(13) 0.0387(8) 0.0000(8) 0.0139(7) 0.0278(10)
CD_1 0.0754(14) 0.1035(18) 0.0527(12) -0.0119(12) 0.0066(10) 0.0349(13)
CG_1 0.0684(13) 0.0787(15) 0.0545(11) -0.0019(11) 0.0116(10) 0.0173(11)
CB_1 0.0643(12) 0.0763(14) 0.0517(11) -0.0056(10) 0.0105(9) 0.0119(11)
CA_1 0.0833(14) 0.0831(15) 0.0480(11) -0.0067(11) 0.0109(10) 0.0187(12)
C_1 0.0813(14) 0.0692(13) 0.0395(10) -0.0069(9) 0.0130(9) 0.0138(11)
O_1 0.1133(13) 0.1142(14) 0.0459(8) 0.0182(8) 0.0241(8) 0.0405(11)
NT_1 0.0796(12) 0.0971(14) 0.0434(9) 0.0077(9) 0.0158(8) 0.0255(11)
CT1_1 0.0777(15) 0.110(2) 0.0659(14) 0.0034(14) 0.0153(12) 0.0269(15)
CT2_1 0.093(2) 0.157(4) 0.279(6) -0.041(4) -0.016(3) 0.002(2)
CT3_1 0.119(3) 0.164(4) 0.183(4) -0.070(3) 0.011(3) 0.052(3)
C01_2 0.0693(12) 0.0719(13) 0.0431(10) 0.0025(9) 0.0192(9) 0.0212(10)
C02_2 0.105(2) 0.0852(18) 0.115(2) -0.0339(16) 0.0323(17) 0.0073(16)
C03_2 0.0712(15) 0.101(2) 0.106(2) 0.0161(16) 0.0337(14) 0.0111(14)
C04_2 0.125(2) 0.156(3) 0.0677(15) 0.0233(17) 0.0313(15) 0.086(2)
OU_2 0.0768(9) 0.0877(10) 0.0372(6) 0.0039(7) 0.0133(6) 0.0352(8)
C0_2 0.0594(11) 0.0561(11) 0.0373(9) 0.0039(8) 0.0113(8) 0.0075(9)
O0_2 0.0701(8) 0.0839(10) 0.0369(6) 0.0090(6) 0.0128(6) 0.0167(8)
N_2 0.0731(10) 0.0851(12) 0.0352(8) 0.0048(8) 0.0121(7) 0.0309(10)
CD_2 0.0697(13) 0.0904(16) 0.0488(11) -0.0040(11) 0.0067(9) 0.0260(12)
CG_2 0.0587(11) 0.0755(14) 0.0513(11) 0.0011(10) 0.0071(9) 0.0145(10)
CB_2 0.0623(12) 0.0767(14) 0.0528(11) -0.0009(10) 0.0123(9) 0.0119(11)
CA_2 0.0716(13) 0.0892(16) 0.0458(10) -0.0049(10) 0.0108(9) 0.0202(12)
C_2 0.0655(12) 0.0721(13) 0.0403(10) 0.0013(9) 0.0110(8) 0.0109(10)
O_2 0.1063(12) 0.1169(14) 0.0402(7) 0.0101(8) 0.0149(7) 0.0433(11)
NT_2 0.0695(10) 0.0932(13) 0.0419(8) 0.0068(9) 0.0131(7) 0.0271(10)
CT1_2 0.0770(15) 0.111(2) 0.0590(13) 0.0090(13) 0.0127(11) 0.0373(15)
CT2_2 0.0695(19) 0.150(3) 0.267(5) -0.035(3) -0.007(3) 0.019(2)
CT3_2 0.123(2) 0.103(2) 0.124(2) -0.0064(19) 0.027(2) 0.044(2)
C01_3 0.0660(12) 0.0639(12) 0.0549(11) -0.0034(9) 0.0245(9) -0.0104(10)
C02_3 0.0853(15) 0.0817(16) 0.0619(13) -0.0071(11) 0.0323(11) 0.0004(13)
C03_3 0.110(2) 0.0677(15) 0.1003(19) -0.0082(13) 0.0433(16) -0.0195(14)
C04_3 0.0634(13) 0.114(2) 0.0750(15) 0.0008(14) 0.0151(11) -0.0143(14)
OU_3 0.0587(7) 0.0695(9) 0.0462(7) 0.0072(6) 0.0157(6) -0.0023(7)
C0_3 0.0656(11) 0.0577(11) 0.0350(9) -0.0034(8) 0.0148(8) -0.0008(9)
O0_3 0.0785(9) 0.0879(11) 0.0400(7) 0.0127(7) 0.0140(6) 0.0012(8)
N_3 0.0600(9) 0.0723(11) 0.0439(8) 0.0100(8) 0.0181(7) 0.0080(8)
CD_3 0.0585(11) 0.0739(13) 0.0446(10) -0.0009(9) 0.0122(8) 0.0007(10)
CG_3 0.0525(10) 0.0672(12) 0.0468(10) 0.0038(9) 0.0072(8) 0.0005(9)
CB_3 0.0561(11) 0.0696(13) 0.0502(10) 0.0045(9) 0.0120(9) 0.0052(10)
CA_3 0.0641(12) 0.0819(15) 0.0467(10) -0.0044(10) 0.0090(9) 0.0082(11)
C_3 0.0683(12) 0.0626(12) 0.0404(9) 0.0020(9) 0.0107(8) 0.0042(10)
O_3 0.1060(12) 0.1041(12) 0.0395(7) 0.0062(8) 0.0131(7) 0.0344(10)
NT_3 0.0761(11) 0.0886(13) 0.0406(8) 0.0082(8) 0.0151(8) 0.0257(10)
CT1_3 0.0852(15) 0.0913(17) 0.0618(13) 0.0150(12) 0.0191(11) 0.0332(14)
CT2_3 0.0726(19) 0.119(3) 0.311(6) 0.020(3) 0.007(3) 0.0134(19)
CT3_3 0.124(3) 0.098(2) 0.164(3) -0.007(2) 0.044(2) 0.035(2)

loop_
_atom_type_symbol
_atom_type_description
_atom_type_scat_dispersion_real
_atom_type_scat_dispersion_imag
_atom_type_scat_source
C C 0.0181 0.0091 'International Tables Vol C Tables 4.2.6.8 and 6.1.1.4'
H H 0.0000 0.0000 'International Tables Vol C Tables 4.2.6.8 and 6.1.1.4'
N N 0.0311 0.0180 'International Tables Vol C Tables 4.2.6.8 and 6.1.1.4'
O O 0.0492 0.0322 'International Tables Vol C Tables 4.2.6.8 and 6.1.1.4'

loop_
_geom_angle_atom_site_label_1
_geom_angle_atom_site_label_2
_geom_angle_atom_site_label_3
_geom_angle
OU_1 C01_1 C02_1 110.96(17)
OU_1 C01_1 C03_1 109.47(17)
C02_1 C01_1 C03_1 112.39(18)
OU_1 C01_1 C04_1 101.63(16)
C02_1 C01_1 C04_1 110.3(2)
C03_1 C01_1 C04_1 111.6(2)
C0_1 OU_1 C01_1 120.30(13)
O0_1 C0_1 N_1 124.66(18)
O0_1 C0_1 OU_1 125.24(16)
N_1 C0_1 OU_1 110.10(15)
C0_1 N_1 CD_1 122.26(16)
N_1 CD_1 CG_1 112.47(18)
CB_1 CG_1 CD_1 126.6(2)
CG_1 CB_1 CA_1 128.6(2)
CB_1 CA_1 C_1 112.00(17)
O_1 C_1 NT_1 122.5(2)
O_1 C_1 CA_1 121.12(19)
NT_1 C_1 CA_1 116.43(18)
C_1 NT_1 CT1_1 123.84(18)
NT_1 CT1_1 CT2_1 110.3(3)
NT_1 CT1_1 CT3_1 110.0(2)
CT2_1 CT1_1 CT3_1 111.5(3)
OU_2 C01_2 C03_2 110.32(18)
OU_2 C01_2 C04_2 103.36(15)
C03_2 C01_2 C04_2 109.8(2)
OU_2 C01_2 C02_2 110.22(18)
C03_2 C01_2 C02_2 111.8(2)
C04_2 C01_2 C02_2 111.0(2)
C0_2 OU_2 C01_2 120.49(13)
O0_2 C0_2 N_2 124.52(17)
O0_2 C0_2 OU_2 124.80(16)
N_2 C0_2 OU_2 110.67(14)
C0_2 N_2 CD_2 121.65(15)
N_2 CD_2 CG_2 113.56(17)
CB_2 CG_2 CD_2 127.4(2)
CG_2 CB_2 CA_2 128.5(2)
CB_2 CA_2 C_2 113.85(17)
O_2 C_2 NT_2 122.13(19)
O_2 C_2 CA_2 121.56(18)
NT_2 C_2 CA_2 116.25(16)
C_2 NT_2 CT1_2 123.38(17)
NT_2 CT1_2 CT2_2 109.1(3)
NT_2 CT1_2 CT3_2 110.5(2)
CT2_2 CT1_2 CT3_2 111.5(3)
OU_3 C01_3 C02_3 109.95(17)
OU_3 C01_3 C04_3 102.13(16)
C02_3 C01_3 C04_3 110.28(19)
OU_3 C01_3 C03_3 110.59(18)
C02_3 C01_3 C03_3 112.04(19)
C04_3 C01_3 C03_3 111.4(2)
C0_3 OU_3 C01_3 120.37(14)
O0_3 C0_3 N_3 124.79(18)
O0_3 C0_3 OU_3 125.29(17)
N_3 C0_3 OU_3 109.92(15)
C0_3 N_3 CD_3 120.70(16)
N_3 CD_3 CG_3 110.97(16)
CB_3 CG_3 CD_3 125.5(2)
CG_3 CB_3 CA_3 125.1(2)
CB_3 CA_3 C_3 112.96(17)
O_3 C_3 NT_3 122.58(19)
O_3 C_3 CA_3 121.70(18)
NT_3 C_3 CA_3 115.67(16)
C_3 NT_3 CT1_3 123.94(17)
NT_3 CT1_3 CT2_3 109.9(2)
NT_3 CT1_3 CT3_3 109.4(2)
CT2_3 CT1_3 CT3_3 111.0(3)

loop_
_geom_bond_atom_site_label_1
_geom_bond_atom_site_label_2
_geom_bond_distance
C01_1 OU_1 1.467(2)
C01_1 C02_1 1.506(3)
C01_1 C03_1 1.507(3)
C01_1 C04_1 1.522(3)
OU_1 C0_1 1.338(2)
C0_1 O0_1 1.209(2)
C0_1 N_1 1.333(2)
N_1 CD_1 1.447(3)
CD_1 CG_1 1.471(3)
CG_1 CB_1 1.281(3)
CB_1 CA_1 1.480(3)
CA_1 C_1 1.506(3)
C_1 O_1 1.224(2)
C_1 NT_1 1.322(2)
NT_1 CT1_1 1.455(3)
CT1_1 CT2_1 1.479(4)
CT1_1 CT3_1 1.491(4)
C01_2 OU_2 1.466(2)
C01_2 C03_2 1.501(3)
C01_2 C04_2 1.509(3)
C01_2 C02_2 1.509(3)
OU_2 C0_2 1.341(2)
C0_2 O0_2 1.2118(19)
C0_2 N_2 1.334(2)
N_2 CD_2 1.450(2)
CD_2 CG_2 1.474(3)
CG_2 CB_2 1.286(3)
CB_2 CA_2 1.479(3)
CA_2 C_2 1.508(3)
C_2 O_2 1.221(2)
C_2 NT_2 1.328(2)
NT_2 CT1_2 1.460(3)
CT1_2 CT2_2 1.484(4)
CT1_2 CT3_2 1.504(4)
C01_3 OU_3 1.469(2)
C01_3 C02_3 1.513(3)
C01_3 C04_3 1.517(3)
C01_3 C03_3 1.517(3)
OU_3 C0_3 1.349(2)
C0_3 O0_3 1.212(2)
C0_3 N_3 1.343(2)
N_3 CD_3 1.452(2)
CD_3 CG_3 1.496(3)
CG_3 CB_3 1.307(3)
CB_3 CA_3 1.491(3)
CA_3 C_3 1.507(3)
C_3 O_3 1.219(2)
C_3 NT_3 1.328(2)
NT_3 CT1_3 1.458(3)
CT1_3 CT2_3 1.489(4)
CT1_3 CT3_3 1.505(4)

loop_
_geom_hbond_atom_site_label_D
_geom_hbond_atom_site_label_H
_geom_hbond_atom_site_label_A
_geom_hbond_distance_DH
_geom_hbond_distance_HA
_geom_hbond_distance_DA
_geom_hbond_angle_DHA
_geom_hbond_site_symmetry_A
N_1 H0_1 O0_3 0.86 2.13 2.982(2) 170.5 6_565
NT_1 HT_1 O_3 0.86 2.13 2.967(2) 163.1 6
N_2 H0_2 O0_1 0.86 2.12 2.9545(19) 163.7 .
NT_2 HT_2 O_1 0.86 2.07 2.905(2) 164.7 .
C02_3 H02A_3 O0_3 0.96 2.50 3.033(3) 115.2 .
C03_3 H03C_3 O0_3 0.96 2.36 2.932(3) 118.0 .
N_3 H0_3 O0_2 0.86 2.20 2.9459(19) 145.1 .
NT_3 HT_3 O_2 0.86 2.05 2.898(2) 169.9 .

loop_
_geom_torsion_atom_site_label_1
_geom_torsion_atom_site_label_2
_geom_torsion_atom_site_label_3
_geom_torsion_atom_site_label_4
_geom_torsion
_geom_torsion_publ_flag
C02_1 C01_1 OU_1 C0_1 60.3(2) ?
C03_1 C01_1 OU_1 C0_1 -64.3(2) ?
C04_1 C01_1 OU_1 C0_1 177.6(2) ?
C01_1 OU_1 C0_1 O0_1 -3.1(3) ?
C01_1 OU_1 C0_1 N_1 176.97(18) ?
O0_1 C0_1 N_1 CD_1 -5.2(3) ?
OU_1 C0_1 N_1 CD_1 174.7(2) y
C0_1 N_1 CD_1 CG_1 141.8(2) y
N_1 CD_1 CG_1 CB_1 119.8(3) y
CD_1 CG_1 CB_1 CA_1 178.5(2) y
CG_1 CB_1 CA_1 C_1 -121.2(3) y
CB_1 CA_1 C_1 O_1 56.9(3) ?
CB_1 CA_1 C_1 NT_1 -123.2(2) y
O_1 C_1 NT_1 CT1_1 -0.8(4) ?
CA_1 C_1 NT_1 CT1_1 179.3(2) y
C_1 NT_1 CT1_1 CT2_1 -106.4(3) ?
C_1 NT_1 CT1_1 CT3_1 130.2(3) ?
C03_2 C01_2 OU_2 C0_2 -65.5(2) ?
C04_2 C01_2 OU_2 C0_2 177.1(2) ?
C02_2 C01_2 OU_2 C0_2 58.5(3) ?
C01_2 OU_2 C0_2 O0_2 2.2(3) ?
C01_2 OU_2 C0_2 N_2 -177.68(18) ?
O0_2 C0_2 N_2 CD_2 -5.0(3) ?
OU_2 C0_2 N_2 CD_2 174.96(19) y
C0_2 N_2 CD_2 CG_2 140.2(2) y
N_2 CD_2 CG_2 CB_2 125.6(2) y
CD_2 CG_2 CB_2 CA_2 178.7(2) y
CG_2 CB_2 CA_2 C_2 -117.9(3) y
CB_2 CA_2 C_2 O_2 40.7(3) ?
CB_2 CA_2 C_2 NT_2 -142.2(2) y
O_2 C_2 NT_2 CT1_2 -1.3(4) ?
CA_2 C_2 NT_2 CT1_2 -178.4(2) y
C_2 NT_2 CT1_2 CT2_2 -96.1(3) ?
C_2 NT_2 CT1_2 CT3_2 141.0(2) ?
C02_3 C01_3 OU_3 C0_3 66.9(2) ?
C04_3 C01_3 OU_3 C0_3 -176.03(17) ?
C03_3 C01_3 OU_3 C0_3 -57.4(2) ?
C01_3 OU_3 C0_3 O0_3 -3.2(3) ?
C01_3 OU_3 C0_3 N_3 177.08(16) ?
O0_3 C0_3 N_3 CD_3 12.9(3) ?
OU_3 C0_3 N_3 CD_3 -167.41(16) y
C0_3 N_3 CD_3 CG_3 87.9(2) y
N_3 CD_3 CG_3 CB_3 127.4(2) y
CD_3 CG_3 CB_3 CA_3 -178.39(18) y
CG_3 CB_3 CA_3 C_3 -107.4(2) y
CB_3 CA_3 C_3 O_3 43.9(3) ?
CB_3 CA_3 C_3 NT_3 -138.7(2) y
O_3 C_3 NT_3 CT1_3 -1.4(4) ?
CA_3 C_3 NT_3 CT1_3 -178.8(2) y
C_3 NT_3 CT1_3 CT2_3 -106.6(3) ?
C_3 NT_3 CT1_3 CT3_3 131.3(3) ?
